data_2019487
loop_
_publ_author_name
'Wu, Yang'
'Wang, Wen-Zhen'
'Ismayilov, Rayyat Huseyn'
'Lee, Gene-Hsiang'
'Peng, Shie-Ming'

_publ_section_title
;
 A coordination polymer consisting of two different one-dimensional
 copper(II) chains
;
_journal_coeditor_code OV3044
_journal_issue 3
_journal_name_full 'Acta Crystallographica Section C'
_journal_page_first 285
_journal_page_last 288
_journal_paper_doi 10.1107/S2053229614002472
_journal_volume 70
_journal_year 2014
_chemical_formula_iupac
;
[Cu (C9 H9 N5) (C H4 O) (H2 O)2]
[Cu (Cl O4) (C9 H9 N5) (C H4 O)0.581 (H2 O)1.419], (Cl O4)3, C H4 O, 1.419H2 O
;
_chemical_formula_moiety 'C10 H17 Cu N5 O3, C9.58 H14.16 Cl Cu N5 O6, 3(Cl O4 -), C H4 O, 1.419(H2 O)'
_chemical_formula_sum 'C20.58 H38 Cl4 Cu2 N10 O23.42'
_chemical_formula_weight 1068.32
_chemical_name_systematic
;<i>catena</i>-Poly[[[diaqua(methanol-\k<i>O</i>)copper(II)]-\m-<i>N</i>-(4-methylpyrimidin-2-yl-\k<i>N</i>^1^)pyrazin-2-amine-\k^2^<i>N</i>^1^:<i>N</i>^4^]
[[aqua(aqua/methanol-\k<i>O</i>)(perchlorato-\k<i>O</i>)copper(II)]-\m-<i>N</i>-(4-methylpyrimidin-2-yl-\k<i>N</i>^1^)pyrazin-2-amine-\k^2^<i>N</i>^1^:<i>N</i>^4^] tris(perchlorate) methanol monosolvate
1.42-hydrate]
;
_space_group_IT_number 14
_symmetry_cell_setting monoclinic
_symmetry_space_group_name_Hall '-P 2ybc'
_symmetry_space_group_name_H-M 'P 1 21/c 1'
_atom_sites_solution_hydrogens geom
_atom_sites_solution_primary direct
_atom_sites_solution_secondary difmap
_audit_creation_method SHELXL-97
_cell_angle_alpha 90.00
_cell_angle_beta 103.7105(15)
_cell_angle_gamma 90.00
_cell_formula_units_Z 4
_cell_length_a 15.0769(4)
_cell_length_b 20.0774(7)
_cell_length_c 13.7166(3)
_cell_measurement_reflns_used 7928
_cell_measurement_temperature 150(2)
_cell_measurement_theta_max 27.50
_cell_measurement_theta_min 1.00
_cell_volume 4033.8(2)
_computing_cell_refinement 'DENZO/SCALEPACK (Otwinowski & Minor, 1997)'
_computing_data_collection 'COLLECT (Hooft, 1998)'
_computing_data_reduction 'DENZO/SCALEPACK (Otwinowski & Minor, 1997)'
_computing_molecular_graphics 'XP in SHELXTL (Sheldrick, 2008) and Mercury (Macrae <i>et al.</i>, 2008)'
_computing_publication_material 'SHELXTL (Sheldrick, 2008) and publCIF (Westrip, 2010)'
_computing_structure_refinement 'SHELXL97 (Sheldrick, 2008)'
_computing_structure_solution 'SHELXS97 (Sheldrick, 2008)'
_diffrn_ambient_temperature 150(2)
_diffrn_measured_fraction_theta_full 0.999
_diffrn_measured_fraction_theta_max 0.999
_diffrn_measurement_device_type 'Nonius KappaCCD'
_diffrn_measurement_method '\w scans'
_diffrn_radiation_monochromator graphite
_diffrn_radiation_source 'fine-focus sealed tube'
_diffrn_radiation_type MoK\a
_diffrn_radiation_wavelength 0.71073
_diffrn_reflns_av_R_equivalents 0.0483
_diffrn_reflns_av_sigmaI/netI 0.0678
_diffrn_reflns_limit_h_max 18
_diffrn_reflns_limit_h_min -16
_diffrn_reflns_limit_k_max 24
_diffrn_reflns_limit_k_min -24
_diffrn_reflns_limit_l_max 16
_diffrn_reflns_limit_l_min -16
_diffrn_reflns_number 20877
_diffrn_reflns_theta_full 26.00
_diffrn_reflns_theta_max 26.00
_diffrn_reflns_theta_min 1.39
_exptl_absorpt_coefficient_mu 1.417
_exptl_absorpt_correction_T_max 0.898
_exptl_absorpt_correction_T_min 0.783
_exptl_absorpt_correction_type multi-scan
_exptl_absorpt_process_details '(SORTAV; Blessing, 1995)'
_exptl_crystal_colour green
_exptl_crystal_density_diffrn 1.759
_exptl_crystal_density_method 'not measured'
_exptl_crystal_description needle
_exptl_crystal_F_000 2176
_exptl_crystal_size_max 0.40
_exptl_crystal_size_mid 0.08
_exptl_crystal_size_min 0.08
_refine_diff_density_max 1.492
_refine_diff_density_min -0.604
_refine_ls_extinction_method none
_refine_ls_goodness_of_fit_ref 1.033
_refine_ls_hydrogen_treatment mixed
_refine_ls_matrix_type full
_refine_ls_number_parameters 601
_refine_ls_number_reflns 7921
_refine_ls_number_restraints 237
_refine_ls_restrained_S_all 1.026
_refine_ls_R_factor_all 0.1133
_refine_ls_R_factor_gt 0.0636
_refine_ls_shift/su_max 0.001
_refine_ls_shift/su_mean 0.000
_refine_ls_structure_factor_coef Fsqd
_refine_ls_weighting_details 'calc w=1/[\s^2^(Fo^2^)+(0.0962P)^2^+8.0361P] where P=(Fo^2^+2Fc^2^)/3'
_refine_ls_weighting_scheme calc
_refine_ls_wR_factor_gt 0.1703
_refine_ls_wR_factor_ref 0.1938
_reflns_number_gt 4878
_reflns_number_total 7928
_reflns_threshold_expression I>2sigma(I)
_cod_data_source_file ov3044sup1.cf
_cod_data_source_block I
_cod_original_sg_symbol_H-M 'P 21/c'
_cod_database_code 2019487
_cod_database_fobs_code 2019487

loop_
_symmetry_equiv_pos_as_xyz
'x, y, z'
'-x, y+1/2, -z+1/2'
'-x, -y, -z'
'x, -y-1/2, z-1/2'

loop_
_atom_site_type_symbol
_atom_site_label
_atom_site_fract_x
_atom_site_fract_y
_atom_site_fract_z
_atom_site_U_iso_or_equiv
_atom_site_adp_type
_atom_site_calc_flag
_atom_site_refinement_flags
_atom_site_occupancy
_atom_site_symmetry_multiplicity
_atom_site_disorder_assembly
_atom_site_disorder_group
Cu Cu1 0.24119(4) 0.24519(3) 0.51225(4) 0.02431(19) Uani d . 1 1 . .
O O1 0.1476(3) 0.17418(19) 0.4858(3) 0.0346(9) Uani d D 1 1 . .
H H1A 0.099(3) 0.171(3) 0.504(5) 0.052 Uiso d D 1 1 . .
H H1B 0.164(4) 0.1347(15) 0.476(5) 0.052 Uiso d D 1 1 . .
O O2 0.3559(3) 0.1663(2) 0.5367(3) 0.0438(11) Uani d D 1 1 . .
H H2A 0.401(3) 0.175(3) 0.512(5) 0.066 Uiso d D 1 1 . .
H H2B 0.367(4) 0.1284(18) 0.563(5) 0.066 Uiso d D 1 1 . .
O O3 0.1274(3) 0.3285(2) 0.4792(3) 0.0381(10) Uani d D 1 1 . .
H H3 0.148(5) 0.3649(19) 0.504(5) 0.057 Uiso d D 1 1 . .
N N1 0.2440(3) 0.2494(2) 0.3661(3) 0.0249(10) Uani d . 1 1 . .
N N2 0.2362(3) 0.2546(2) 0.1611(3) 0.0244(10) Uani d . 1 1 . .
N N3 0.2831(3) 0.3629(2) 0.3754(3) 0.0308(11) Uani d . 1 1 . .
H H3B 0.2665 0.4005 0.3433 0.037 Uiso calc RD 1 1 . .
N N4 0.3698(3) 0.4282(2) 0.4965(3) 0.0364(12) Uani d . 1 1 . .
N N5 0.3342(3) 0.3178(2) 0.5367(3) 0.0256(10) Uani d . 1 1 . .
C C1 0.2263(4) 0.1943(3) 0.3057(4) 0.0289(12) Uani d . 1 1 . .
H H1 0.2156 0.1530 0.3347 0.035 Uiso calc R 1 1 . .
C C2 0.2233(4) 0.1964(3) 0.2062(4) 0.0284(12) Uani d . 1 1 . .
H H2 0.2122 0.1566 0.1676 0.034 Uiso calc R 1 1 . .
C C3 0.2521(4) 0.3086(3) 0.2166(4) 0.0240(11) Uani d . 1 1 . .
H H3A 0.2592 0.3501 0.1861 0.029 Uiso calc R 1 1 . .
C C4 0.2586(4) 0.3061(3) 0.3211(4) 0.0246(12) Uani d . 1 1 . .
C C5 0.3308(4) 0.3688(3) 0.4748(4) 0.0307(13) Uani d . 1 1 . .
C C6 0.4242(4) 0.4360(3) 0.5879(4) 0.0436(16) Uani d . 1 1 . .
C C7 0.4430(4) 0.3814(3) 0.6539(4) 0.0407(15) Uani d . 1 1 . .
H H7 0.4867 0.3846 0.7162 0.049 Uiso calc R 1 1 . .
C C8 0.3962(4) 0.3235(3) 0.6255(4) 0.0321(13) Uani d . 1 1 . .
H H8A 0.4075 0.2863 0.6694 0.039 Uiso calc R 1 1 . .
C C9 0.4607(6) 0.5034(4) 0.6165(5) 0.058(2) Uani d . 1 1 . .
H H9A 0.4163 0.5368 0.5834 0.088 Uiso calc R 1 1 . .
H H9B 0.5180 0.5093 0.5955 0.088 Uiso calc R 1 1 . .
H H9C 0.4720 0.5086 0.6894 0.088 Uiso calc R 1 1 . .
C C10 0.0332(5) 0.3237(4) 0.4573(7) 0.069(2) Uani d . 1 1 . .
H H10A 0.0135 0.2859 0.4122 0.104 Uiso calc R 1 1 . .
H H10B 0.0063 0.3648 0.4246 0.104 Uiso calc R 1 1 . .
H H10C 0.0132 0.3170 0.5195 0.104 Uiso calc R 1 1 . .
Cu Cu2 0.21091(5) 0.74407(3) 0.35222(5) 0.0314(2) Uani d . 1 1 . .
O O4 0.3197(3) 0.6650(3) 0.3799(3) 0.0570(13) Uani d D 1 1 . .
H H4A 0.326(5) 0.6226(15) 0.401(6) 0.086 Uiso d D 1 1 . .
H H4B 0.372(3) 0.680(3) 0.410(6) 0.086 Uiso d D 1 1 . .
O O5 0.1129(3) 0.6763(2) 0.3244(3) 0.0468(11) Uani d D 1 1 . .
H H5A 0.1365 0.6327 0.3316 0.070 Uiso d PR 0.581(6) 1 A 2
H H5B 0.1265 0.6351 0.3271 0.070 Uiso d PR 0.419(6) 1 A 1
H H5C 0.0573 0.6883 0.3095 0.070 Uiso d PR 0.419(6) 1 A 1
N N6 0.2088(3) 0.7471(2) 0.4994(3) 0.0333(11) Uani d . 1 1 . .
N N7 0.2035(3) 0.7511(2) 0.7007(3) 0.0307(11) Uani d . 1 1 . .
N N8 0.2358(3) 0.8621(2) 0.5065(3) 0.0372(12) Uani d . 1 1 . .
H H8 0.2110 0.8984 0.5243 0.045 Uiso calc R 1 1 A .
N N9 0.3231(4) 0.9309(3) 0.4372(3) 0.0414(13) Uani d . 1 1 . .
N N10 0.2998(3) 0.8186(2) 0.3796(3) 0.0336(11) Uani d . 1 1 . .
C C11 0.1976(4) 0.6916(3) 0.5510(4) 0.0363(14) Uani d . 1 1 A .
H H11 0.1908 0.6501 0.5169 0.044 Uiso calc R 1 1 . .
C C12 0.1955(4) 0.6927(3) 0.6494(4) 0.0338(13) Uani d . 1 1 . .
H H12 0.1885 0.6523 0.6827 0.041 Uiso calc R 1 1 A .
C C13 0.2141(4) 0.8063(3) 0.6515(4) 0.0329(13) Uani d . 1 1 . .
H H13 0.2188 0.8479 0.6853 0.039 Uiso calc RD 1 1 A .
C C14 0.2185(4) 0.8042(3) 0.5504(4) 0.0339(14) Uani d . 1 1 A .
C C15 0.2876(4) 0.8699(3) 0.4377(4) 0.0377(14) Uani d . 1 1 A .
C C16 0.3843(4) 0.9398(3) 0.3808(4) 0.0432(16) Uani d . 1 1 A .
C C17 0.4113(4) 0.8867(3) 0.3298(4) 0.0423(15) Uani d . 1 1 . .
H H17 0.4596 0.8917 0.2967 0.051 Uiso calc R 1 1 A .
C C18 0.3671(4) 0.8272(3) 0.3279(4) 0.0408(15) Uani d . 1 1 A .
H H18 0.3829 0.7912 0.2905 0.049 Uiso calc R 1 1 . .
C C19 0.4186(5) 1.0089(3) 0.3769(5) 0.0538(18) Uani d . 1 1 . .
H H19A 0.4118 1.0334 0.4365 0.081 Uiso calc R 1 1 A .
H H19B 0.3833 1.0311 0.3165 0.081 Uiso calc R 1 1 . .
H H19C 0.4831 1.0076 0.3751 0.081 Uiso calc R 1 1 . .
C C20 0.0241(10) 0.6773(9) 0.2594(13) 0.096(6) Uani d P 0.581(6) 1 A 2
H H20A -0.0098 0.7157 0.2756 0.144 Uiso calc PR 0.581(6) 1 A 2
H H20B -0.0082 0.6362 0.2682 0.144 Uiso calc PR 0.581(6) 1 A 2
H H20C 0.0292 0.6806 0.1897 0.144 Uiso calc PR 0.581(6) 1 A 2
Cl Cl1 0.51320(11) 0.25412(9) 0.39226(11) 0.0487(4) Uani d U 1 1 . .
O O6 0.4680(12) 0.2977(12) 0.311(2) 0.067(3) Uani d PU 0.529(4) 1 B 1
O O7 0.4467(12) 0.1983(13) 0.383(2) 0.087(5) Uani d PU 0.529(4) 1 B 1
O O8 0.519(3) 0.2965(18) 0.479(3) 0.096(7) Uani d PU 0.529(4) 1 B 1
O O9 0.594(5) 0.232(4) 0.364(7) 0.062(8) Uani d PU 0.529(4) 1 B 1
O O6' 0.4429(14) 0.2814(14) 0.323(2) 0.067(3) Uani d PU 0.471(4) 1 B 2
O O7' 0.4815(14) 0.1874(15) 0.412(3) 0.087(5) Uani d PU 0.471(4) 1 B 2
O O8' 0.530(4) 0.275(2) 0.492(3) 0.096(7) Uani d PU 0.471(4) 1 B 2
O O9' 0.597(5) 0.245(4) 0.372(7) 0.062(8) Uani d PU 0.471(4) 1 B 2
Cl Cl2 0.16421(14) 1.00590(9) 0.14498(14) 0.0593(5) Uani d U 1 1 . .
O O10 0.2430(13) 0.9673(10) 0.1895(14) 0.123(5) Uani d PU 0.529(4) 1 B 1
O O11 0.0965(11) 1.0527(10) 0.1714(18) 0.131(5) Uani d PU 0.529(4) 1 B 1
O O12 0.1906(9) 1.0492(6) 0.0696(10) 0.075(3) Uani d PU 0.529(4) 1 B 1
O O13 0.095(4) 0.964(2) 0.094(3) 0.091(7) Uani d PU 0.529(4) 1 B 1
O O10' 0.1981(14) 0.9653(11) 0.2331(16) 0.123(5) Uani d PU 0.471(4) 1 B 2
O O11' 0.2328(13) 1.0390(10) 0.1210(19) 0.131(5) Uani d PU 0.471(4) 1 B 2
O O12' 0.1376(11) 1.0513(8) 0.2088(12) 0.075(3) Uani d PU 0.471(4) 1 B 2
O O13' 0.111(4) 0.963(3) 0.073(4) 0.091(7) Uani d PU 0.471(4) 1 B 2
Cl Cl3 0.31322(13) 0.50533(8) 0.18346(12) 0.0520(5) Uani d . 1 1 . .
O O14 0.3617(5) 0.4525(3) 0.1520(6) 0.103(2) Uani d . 1 1 . .
O O15 0.3650(3) 0.5642(2) 0.1892(4) 0.0614(14) Uani d . 1 1 . .
O O16 0.2979(5) 0.4876(4) 0.2777(5) 0.113(2) Uani d . 1 1 . .
O O17 0.2262(3) 0.5154(3) 0.1168(4) 0.0720(16) Uani d . 1 1 . .
Cl Cl4 -0.0025(3) 0.8313(2) 0.3368(4) 0.0454(9) Uani d PU 0.529(4) 1 A 1
O O18 -0.0398(8) 0.7668(5) 0.2987(9) 0.081(2) Uani d P 0.529(4) 1 A 1
O O21 -0.065(3) 0.8814(15) 0.289(4) 0.075(6) Uani d PU 0.529(4) 1 A 1
Cl Cl4' 0.0220(4) 0.8598(3) 0.3574(4) 0.0454(9) Uani d PU 0.471(4) 1 A 2
O O18' 0.0519(9) 0.9249(6) 0.3854(10) 0.081(2) Uani d P 0.471(4) 1 A 2
O O21' -0.063(3) 0.8579(17) 0.293(5) 0.075(6) Uani d PU 0.471(4) 1 A 2
O O19 0.0872(3) 0.8326(2) 0.3155(3) 0.0492(12) Uani d . 1 1 . .
O O20 0.0115(3) 0.8273(3) 0.4454(3) 0.0667(15) Uani d . 1 1 . .
O O22 0.1824(4) 1.0554(2) 0.4236(4) 0.0693(15) Uani d . 1 1 . .
H H22A 0.1600 1.0270 0.4633 0.104 Uiso d R 1 1 . .
H H22B 0.2293 1.0291 0.4190 0.104 Uiso d R 1 1 . .
O O23 0.1186(7) 0.5546(5) 0.3929(8) 0.088(3) Uiso d PD 0.581(6) 1 A 1
H H23 0.0858 0.5803 0.3511 0.132 Uiso calc PRD 0.581(6) 1 A 1
C C21 0.0965(11) 0.4832(6) 0.3612(14) 0.104(5) Uiso d PD 0.581(6) 1 A 1
H H21A 0.0453 0.4823 0.3020 0.156 Uiso calc PR 0.581(6) 1 A 1
H H21B 0.0799 0.4588 0.4161 0.156 Uiso calc PR 0.581(6) 1 A 1
H H21C 0.1500 0.4623 0.3451 0.156 Uiso calc PRD 0.581(6) 1 A 1
O O23' 0.1203(9) 0.5724(7) 0.2475(11) 0.088(3) Uiso d PD 0.419(6) 1 A 2
H H23' 0.1139 0.5691 0.1849 0.132 Uiso d PR 0.419(6) 1 A 2
C C21' 0.0982(18) 0.5154(10) 0.3055(18) 0.104(5) Uiso d PD 0.419(6) 1 A 2
H H21D 0.0849 0.5316 0.3680 0.156 Uiso calc PR 0.419(6) 1 A 2
H H21E 0.1503 0.4848 0.3213 0.156 Uiso calc PR 0.419(6) 1 A 2
H H21F 0.0447 0.4920 0.2658 0.156 Uiso calc PR 0.419(6) 1 A 2
O O24 0.2614(14) 0.5562(10) 0.4416(15) 0.129(7) Uiso d P 0.419(6) 1 A 2

loop_
_atom_site_aniso_label
_atom_site_aniso_U_11
_atom_site_aniso_U_22
_atom_site_aniso_U_33
_atom_site_aniso_U_12
_atom_site_aniso_U_13
_atom_site_aniso_U_23
Cu1 0.0288(4) 0.0303(4) 0.0164(3) -0.0012(3) 0.0105(3) 0.0005(3)
O1 0.037(2) 0.041(2) 0.032(2) -0.0096(19) 0.0195(18) -0.0068(19)
O2 0.045(3) 0.050(3) 0.044(3) 0.014(2) 0.025(2) 0.017(2)
O3 0.033(3) 0.045(2) 0.038(2) 0.008(2) 0.0115(19) 0.000(2)
N1 0.027(2) 0.031(2) 0.020(2) 0.0012(19) 0.0121(18) 0.0029(19)
N2 0.022(2) 0.033(2) 0.020(2) -0.0003(19) 0.0080(18) 0.0037(19)
N3 0.043(3) 0.027(2) 0.024(2) 0.000(2) 0.011(2) 0.0003(19)
N4 0.049(3) 0.041(3) 0.023(3) -0.012(2) 0.017(2) -0.006(2)
N5 0.030(3) 0.033(2) 0.017(2) -0.001(2) 0.0124(19) -0.0011(19)
C1 0.038(3) 0.028(3) 0.025(3) -0.001(2) 0.015(2) 0.001(2)
C2 0.037(3) 0.028(3) 0.023(3) 0.000(2) 0.012(2) -0.002(2)
C3 0.031(3) 0.024(3) 0.020(3) 0.000(2) 0.011(2) -0.002(2)
C4 0.026(3) 0.030(3) 0.019(3) 0.001(2) 0.009(2) 0.001(2)
C5 0.038(3) 0.035(3) 0.024(3) -0.001(3) 0.017(2) -0.002(2)
C6 0.048(4) 0.057(4) 0.033(3) -0.021(3) 0.023(3) -0.012(3)
C7 0.037(4) 0.056(4) 0.030(3) -0.009(3) 0.010(3) -0.008(3)
C8 0.033(3) 0.045(3) 0.022(3) -0.004(3) 0.014(2) -0.004(2)
C9 0.086(6) 0.058(4) 0.034(4) -0.031(4) 0.018(4) -0.013(3)
C10 0.056(5) 0.057(5) 0.096(6) 0.009(4) 0.022(4) 0.019(4)
Cu2 0.0319(4) 0.0487(4) 0.0156(3) -0.0025(3) 0.0101(3) -0.0005(3)
O4 0.047(3) 0.084(4) 0.039(3) 0.020(3) 0.009(2) 0.001(3)
O5 0.044(3) 0.061(3) 0.036(2) -0.008(2) 0.010(2) 0.006(2)
N6 0.031(3) 0.055(3) 0.017(2) -0.008(2) 0.0119(19) -0.003(2)
N7 0.027(3) 0.051(3) 0.016(2) 0.000(2) 0.0091(19) 0.004(2)
N8 0.047(3) 0.045(3) 0.025(2) -0.005(2) 0.019(2) 0.003(2)
N9 0.053(3) 0.053(3) 0.022(3) -0.012(3) 0.018(2) 0.001(2)
N10 0.032(3) 0.051(3) 0.019(2) -0.005(2) 0.010(2) 0.004(2)
C11 0.034(3) 0.053(4) 0.023(3) -0.008(3) 0.007(2) -0.004(3)
C12 0.038(4) 0.042(3) 0.023(3) -0.006(3) 0.010(3) 0.000(3)
C13 0.033(3) 0.051(4) 0.017(3) -0.003(3) 0.011(2) -0.001(3)
C14 0.032(3) 0.053(4) 0.019(3) -0.003(3) 0.011(2) -0.001(3)
C15 0.034(3) 0.057(4) 0.023(3) -0.007(3) 0.008(3) 0.005(3)
C16 0.044(4) 0.058(4) 0.027(3) -0.009(3) 0.009(3) 0.006(3)
C17 0.036(4) 0.059(4) 0.037(3) -0.005(3) 0.018(3) 0.011(3)
C18 0.032(3) 0.067(4) 0.026(3) 0.002(3) 0.013(3) 0.003(3)
C19 0.064(5) 0.059(4) 0.046(4) -0.010(4) 0.029(4) -0.001(3)
C20 0.065(11) 0.099(12) 0.107(13) -0.045(9) -0.017(9) 0.000(10)
Cl1 0.0301(8) 0.0845(12) 0.0340(8) 0.0032(8) 0.0128(7) -0.0045(8)
O6 0.034(8) 0.112(10) 0.056(6) 0.007(7) 0.013(7) 0.006(5)
O7 0.068(12) 0.104(8) 0.105(16) -0.003(8) 0.054(12) 0.007(6)
O8 0.052(11) 0.176(19) 0.056(7) 0.034(14) 0.003(6) -0.048(11)
O9 0.037(5) 0.10(2) 0.057(11) 0.014(10) 0.029(7) 0.004(13)
O6' 0.034(8) 0.112(10) 0.056(6) 0.007(7) 0.013(7) 0.006(5)
O7' 0.068(12) 0.104(8) 0.105(16) -0.003(8) 0.054(12) 0.007(6)
O8' 0.052(11) 0.176(19) 0.056(7) 0.034(14) 0.003(6) -0.048(11)
O9' 0.037(5) 0.10(2) 0.057(11) 0.014(10) 0.029(7) 0.004(13)
Cl2 0.0694(13) 0.0465(10) 0.0619(11) -0.0094(9) 0.0150(9) -0.0062(9)
O10 0.129(12) 0.085(5) 0.121(12) 0.018(8) -0.041(8) 0.017(7)
O11 0.094(9) 0.097(8) 0.232(16) -0.018(6) 0.100(10) -0.028(8)
O12 0.086(8) 0.052(4) 0.094(7) -0.004(5) 0.036(5) -0.001(4)
O13 0.108(15) 0.080(4) 0.075(14) -0.035(7) 0.004(9) -0.002(7)
O10' 0.129(12) 0.085(5) 0.121(12) 0.018(8) -0.041(8) 0.017(7)
O11' 0.094(9) 0.097(8) 0.232(16) -0.018(6) 0.100(10) -0.028(8)
O12' 0.086(8) 0.052(4) 0.094(7) -0.004(5) 0.036(5) -0.001(4)
O13' 0.108(15) 0.080(4) 0.075(14) -0.035(7) 0.004(9) -0.002(7)
Cl3 0.0618(12) 0.0478(9) 0.0450(10) -0.0084(8) 0.0104(8) 0.0099(8)
O14 0.097(5) 0.059(4) 0.152(6) 0.004(3) 0.030(4) -0.026(4)
O15 0.068(3) 0.041(3) 0.063(3) -0.013(2) -0.008(3) 0.005(2)
O16 0.139(6) 0.136(6) 0.074(4) 0.004(5) 0.042(4) 0.058(4)
O17 0.058(4) 0.081(4) 0.073(4) -0.022(3) 0.006(3) 0.018(3)
Cl4 0.037(2) 0.053(3) 0.049(2) 0.0054(17) 0.0181(16) 0.0052(19)
O18 0.084(6) 0.060(5) 0.104(7) -0.007(4) 0.035(5) -0.016(4)
O21 0.041(3) 0.097(19) 0.086(6) 0.021(12) 0.014(3) 0.049(16)
Cl4' 0.037(2) 0.053(3) 0.049(2) 0.0054(17) 0.0181(16) 0.0052(19)
O18' 0.084(6) 0.060(5) 0.104(7) -0.007(4) 0.035(5) -0.016(4)
O21' 0.041(3) 0.097(19) 0.086(6) 0.021(12) 0.014(3) 0.049(16)
O19 0.034(3) 0.081(3) 0.034(2) -0.004(2) 0.0124(19) 0.000(2)
O20 0.058(3) 0.100(4) 0.050(3) 0.004(3) 0.031(2) 0.014(3)
O22 0.103(4) 0.041(3) 0.065(3) 0.003(3) 0.023(3) 0.006(2)

loop_
_atom_type_symbol
_atom_type_description
_atom_type_scat_dispersion_real
_atom_type_scat_dispersion_imag
_atom_type_scat_source
C C 0.0033 0.0016 'International Tables Vol C Tables 4.2.6.8 and 6.1.1.4'
H H 0.0000 0.0000 'International Tables Vol C Tables 4.2.6.8 and 6.1.1.4'
N N 0.0061 0.0033 'International Tables Vol C Tables 4.2.6.8 and 6.1.1.4'
O O 0.0106 0.0060 'International Tables Vol C Tables 4.2.6.8 and 6.1.1.4'
Cl Cl 0.1484 0.1585 'International Tables Vol C Tables 4.2.6.8 and 6.1.1.4'
Cu Cu 0.3201 1.2651 'International Tables Vol C Tables 4.2.6.8 and 6.1.1.4'

loop_
_geom_angle_atom_site_label_1
_geom_angle_atom_site_label_2
_geom_angle_atom_site_label_3
_geom_angle_site_symmetry_1
_geom_angle_site_symmetry_3
_geom_angle
_geom_angle_publ_flag
O1 Cu1 N5 . . 178.91(18) y
O1 Cu1 N1 . . 91.70(17) y
N5 Cu1 N1 . . 87.55(17) y
O1 Cu1 N2 . 4_566 89.49(16) y
N5 Cu1 N2 . 4_566 91.23(16) y
N1 Cu1 N2 . 4_566 177.36(17) y
O1 Cu1 O2 . . 90.52(17) y
N5 Cu1 O2 . . 90.26(18) y
N1 Cu1 O2 . . 88.96(16) y
N2 Cu1 O2 4_566 . 93.39(16) y
O1 Cu1 O3 . . 91.25(17) y
N5 Cu1 O3 . . 87.93(16) y
N1 Cu1 O3 . . 87.97(16) y
N2 Cu1 O3 4_566 . 89.65(15) y
O2 Cu1 O3 . . 176.50(14) y
Cu1 O1 H1A . . 130(4) ?
Cu1 O1 H1B . . 119(4) ?
H1A O1 H1B . . 106(3) ?
Cu1 O2 H2A . . 117(4) ?
Cu1 O2 H2B . . 138(4) ?
H2A O2 H2B . . 105(3) ?
C10 O3 Cu1 . . 130.8(4) ?
C10 O3 H3 . . 115(5) ?
Cu1 O3 H3 . . 111(5) ?
C4 N1 C1 . . 116.0(4) ?
C4 N1 Cu1 . . 122.6(3) ?
C1 N1 Cu1 . . 121.4(3) ?
C3 N2 C2 . . 118.1(4) ?
C3 N2 Cu1 . 4_565 121.9(3) ?
C2 N2 Cu1 . 4_565 119.7(3) ?
C4 N3 C5 . . 128.2(5) ?
C4 N3 H3B . . 115.9 ?
C5 N3 H3B . . 115.9 ?
C5 N4 C6 . . 117.1(5) ?
C5 N5 C8 . . 115.1(5) ?
C5 N5 Cu1 . . 122.6(4) ?
C8 N5 Cu1 . . 121.4(4) ?
C2 C1 N1 . . 122.6(5) ?
C2 C1 H1 . . 118.7 ?
N1 C1 H1 . . 118.7 ?
C1 C2 N2 . . 120.7(5) ?
C1 C2 H2 . . 119.6 ?
N2 C2 H2 . . 119.6 ?
N2 C3 C4 . . 121.2(5) ?
N2 C3 H3A . . 119.4 ?
C4 C3 H3A . . 119.4 ?
N1 C4 N3 . . 120.8(4) ?
N1 C4 C3 . . 121.2(5) ?
N3 C4 C3 . . 117.9(5) ?
N5 C5 N4 . . 127.0(5) ?
N5 C5 N3 . . 119.7(5) ?
N4 C5 N3 . . 113.3(5) ?
N4 C6 C7 . . 119.8(5) ?
N4 C6 C9 . . 117.7(6) ?
C7 C6 C9 . . 122.5(6) ?
C8 C7 C6 . . 117.9(6) ?
C8 C7 H7 . . 121.1 ?
C6 C7 H7 . . 121.1 ?
N5 C8 C7 . . 121.9(5) ?
N5 C8 H8A . . 119.1 ?
C7 C8 H8A . . 119.1 ?
C6 C9 H9A . . 109.5 ?
C6 C9 H9B . . 109.5 ?
H9A C9 H9B . . 109.5 ?
C6 C9 H9C . . 109.5 ?
H9A C9 H9C . . 109.5 ?
H9B C9 H9C . . 109.5 ?
O3 C10 H10A . . 109.5 ?
O3 C10 H10B . . 109.5 ?
H10A C10 H10B . . 109.5 ?
O3 C10 H10C . . 109.5 ?
H10A C10 H10C . . 109.5 ?
H10B C10 H10C . . 109.5 ?
O5 Cu2 N10 . . 174.5(2) y
O5 Cu2 N6 . . 91.49(18) y
N10 Cu2 N6 . . 87.57(18) y
O5 Cu2 N7 . 4_575 88.76(17) y
N10 Cu2 N7 . 4_575 91.61(18) y
N6 Cu2 N7 . 4_575 174.1(2) y
O5 Cu2 O4 . . 91.6(2) y
N10 Cu2 O4 . . 93.9(2) y
N6 Cu2 O4 . . 92.05(19) y
N7 Cu2 O4 4_575 . 93.84(18) y
O5 Cu2 O19 . . 87.92(18) y
N10 Cu2 O19 . . 86.63(18) y
N6 Cu2 O19 . . 89.55(17) y
N7 Cu2 O19 4_575 . 84.56(16) y
O4 Cu2 O19 . . 178.34(15) y
Cu2 O4 H4A . . 137(5) ?
Cu2 O4 H4B . . 112(5) ?
H4A O4 H4B . . 100(3) ?
C20 O5 Cu2 . . 131.3(7) ?
C20 O5 H5A . . 110.8 ?
Cu2 O5 H5A . . 111.9 ?
C20 O5 H5B . . 102.9 ?
Cu2 O5 H5B . . 119.9 ?
Cu2 O5 H5C . . 120.1 ?
H5A O5 H5C . . 128.0 ?
H5B O5 H5C . . 120.0 ?
C14 N6 C11 . . 116.5(4) ?
C14 N6 Cu2 . . 121.6(4) ?
C11 N6 Cu2 . . 122.0(4) ?
C13 N7 C12 . . 117.6(4) ?
C13 N7 Cu2 . 4_576 119.4(4) ?
C12 N7 Cu2 . 4_576 122.8(4) ?
C14 N8 C15 . . 127.1(5) ?
C14 N8 H8 . . 116.4 ?
C15 N8 H8 . . 116.4 ?
C15 N9 C16 . . 117.0(5) ?
C15 N10 C18 . . 115.5(5) ?
C15 N10 Cu2 . . 120.6(4) ?
C18 N10 Cu2 . . 122.9(4) ?
N6 C11 C12 . . 122.8(5) ?
N6 C11 H11 . . 118.6 ?
C12 C11 H11 . . 118.6 ?
N7 C12 C11 . . 120.7(5) ?
N7 C12 H12 . . 119.7 ?
C11 C12 H12 . . 119.7 ?
N7 C13 C14 . . 121.1(5) ?
N7 C13 H13 . . 119.4 ?
C14 C13 H13 . . 119.4 ?
N6 C14 N8 . . 120.7(5) ?
N6 C14 C13 . . 121.3(5) ?
N8 C14 C13 . . 118.1(5) ?
N9 C15 N10 . . 126.1(5) ?
N9 C15 N8 . . 113.8(5) ?
N10 C15 N8 . . 120.1(5) ?
N9 C16 C17 . . 120.6(6) ?
N9 C16 C19 . . 115.9(6) ?
C17 C16 C19 . . 123.5(6) ?
C18 C17 C16 . . 118.8(6) ?
C18 C17 H17 . . 120.6 ?
C16 C17 H17 . . 120.6 ?
C17 C18 N10 . . 121.0(6) ?
C17 C18 H18 . . 119.5 ?
N10 C18 H18 . . 119.5 ?
C16 C19 H19A . . 109.5 ?
C16 C19 H19B . . 109.5 ?
H19A C19 H19B . . 109.5 ?
C16 C19 H19C . . 109.5 ?
H19A C19 H19C . . 109.5 ?
H19B C19 H19C . . 109.5 ?
O5 C20 H20A . . 109.5 ?
H5C C20 H20A . . 80.6 ?
O5 C20 H20B . . 109.5 ?
H5C C20 H20B . . 111.3 ?
H20A C20 H20B . . 109.5 ?
O5 C20 H20C . . 109.5 ?
H5C C20 H20C . . 131.3 ?
H20A C20 H20C . . 109.5 ?
H20B C20 H20C . . 109.5 ?
O6' Cl1 O9' . . 121(4) ?
O6' Cl1 O8' . . 120(2) ?
O9' Cl1 O8' . . 106(6) ?
O6' Cl1 O9 . . 120(4) ?
O9' Cl1 O9 . . 12(6) ?
O8' Cl1 O9 . . 113(4) ?
O6' Cl1 O6 . . 22.4(10) ?
O9' Cl1 O6 . . 102(4) ?
O8' Cl1 O6 . . 121(2) ?
O9 Cl1 O6 . . 105(4) ?
O6' Cl1 O8 . . 103(2) ?
O9' Cl1 O8 . . 111(4) ?
O8' Cl1 O8 . . 19(3) ?
O9 Cl1 O8 . . 121(4) ?
O6 Cl1 O8 . . 101.8(17) ?
O6' Cl1 O7' . . 105.2(13) ?
O9' Cl1 O7' . . 106(4) ?
O8' Cl1 O7' . . 95(3) ?
O9 Cl1 O7' . . 96(3) ?
O6 Cl1 O7' . . 125.2(13) ?
O8 Cl1 O7' . . 110(2) ?
O6' Cl1 O7 . . 81.2(12) ?
O9' Cl1 O7 . . 121(4) ?
O8' Cl1 O7 . . 106(3) ?
O9 Cl1 O7 . . 110(3) ?
O6 Cl1 O7 . . 101.8(11) ?
O8 Cl1 O7 . . 115(3) ?
O7' Cl1 O7 . . 24.1(12) ?
O11' Cl2 O12' . . 100.6(11) ?
O11' Cl2 O13 . . 135.4(19) ?
O12' Cl2 O13 . . 115(2) ?
O11' Cl2 O13' . . 118.5(19) ?
O12' Cl2 O13' . . 130(3) ?
O13 Cl2 O13' . . 18(3) ?
O11' Cl2 O10 . . 76.1(12) ?
O12' Cl2 O10 . . 114.9(11) ?
O13 Cl2 O10 . . 110(3) ?
O13' Cl2 O10 . . 104(3) ?
O11' Cl2 O10' . . 110.2(13) ?
O12' Cl2 O10' . . 86.6(12) ?
O13 Cl2 O10' . . 99(2) ?
O13' Cl2 O10' . . 105(3) ?
O10 Cl2 O10' . . 40.9(10) ?
O11' Cl2 O12 . . 35.0(10) ?
O12' Cl2 O12 . . 102.8(8) ?
O13 Cl2 O12 . . 107.5(19) ?
O13' Cl2 O12 . . 94(2) ?
O10 Cl2 O12 . . 106.5(9) ?
O10' Cl2 O12 . . 144.8(11) ?
O11' Cl2 O11 . . 111.1(10) ?
O12' Cl2 O11 . . 28.1(10) ?
O13 Cl2 O11 . . 91(2) ?
O13' Cl2 O11 . . 105(3) ?
O10 Cl2 O11 . . 141.7(13) ?
O10' Cl2 O11 . . 106.1(13) ?
O12 Cl2 O11 . . 96.4(10) ?
O15 Cl3 O16 . . 111.7(4) ?
O15 Cl3 O14 . . 109.1(4) ?
O16 Cl3 O14 . . 107.4(5) ?
O15 Cl3 O17 . . 109.3(3) ?
O16 Cl3 O17 . . 107.3(4) ?
O14 Cl3 O17 . . 112.0(4) ?
O21 Cl4 O19 . . 116(2) ?
O21 Cl4 O20 . . 115(2) ?
O19 Cl4 O20 . . 106.9(4) ?
O21 Cl4 O18 . . 107.7(19) ?
O19 Cl4 O18 . . 104.0(6) ?
O20 Cl4 O18 . . 105.5(6) ?
O19 Cl4' O21' . . 112(3) ?
O19 Cl4' O18' . . 105.7(6) ?
O21' Cl4' O18' . . 113.1(16) ?
O19 Cl4' O20 . . 114.3(5) ?
O21' Cl4' O20 . . 105(2) ?
O18' Cl4' O20 . . 106.8(7) ?
Cl4' O19 Cl4 . . 28.7(2) ?
Cl4' O19 Cu2 . . 139.9(3) ?
Cl4 O19 Cu2 . . 128.6(3) ?
Cl4' O20 Cl4 . . 28.29(19) ?
H22A O22 H22B . . 94.7 ?
O23 C21 H21A . . 109.5 ?
O23 C21 H21B . . 109.5 ?
H21A C21 H21B . . 109.5 ?
O23 C21 H21C . . 109.5 ?
H21A C21 H21C . . 109.5 ?
H21B C21 H21C . . 109.5 ?
C21' O23' H23' . . 120.2 ?
O23' C21' H21D . . 109.5 ?
O23' C21' H21E . . 109.5 ?
H21D C21' H21E . . 109.5 ?
O23' C21' H21F . . 109.5 ?
H21D C21' H21F . . 109.5 ?
H21E C21' H21F . . 109.5 ?

loop_
_geom_bond_atom_site_label_1
_geom_bond_atom_site_label_2
_geom_bond_site_symmetry_2
_geom_bond_distance
_geom_bond_publ_flag
Cu1 O1 . 1.978(4) y
Cu1 N5 . 1.995(4) y
Cu1 N1 . 2.017(4) y
Cu1 N2 4_566 2.060(4) y
Cu1 O2 . 2.311(4) y
Cu1 O3 . 2.362(4) y
O1 H1A . 0.840(19) ?
O1 H1B . 0.850(19) ?
O2 H2A . 0.85(2) ?
O2 H2B . 0.842(19) ?
O3 C10 . 1.384(8) ?
O3 H3 . 0.84(2) ?
N1 C4 . 1.338(6) ?
N1 C1 . 1.369(7) ?
N2 C3 . 1.314(6) ?
N2 C2 . 1.359(6) ?
N2 Cu1 4_565 2.060(4) ?
N3 C4 . 1.364(7) ?
N3 C5 . 1.388(7) ?
N3 H3B . 0.8800 ?
N4 C5 . 1.331(7) ?
N4 C6 . 1.335(8) ?
N5 C5 . 1.323(7) ?
N5 C8 . 1.354(7) ?
C1 C2 . 1.356(7) ?
C1 H1 . 0.9500 ?
C2 H2 . 0.9500 ?
C3 C4 . 1.414(7) ?
C3 H3A . 0.9500 ?
C6 C7 . 1.408(9) ?
C6 C9 . 1.477(9) ?
C7 C8 . 1.367(8) ?
C7 H7 . 0.9500 ?
C8 H8A . 0.9500 ?
C9 H9A . 0.9800 ?
C9 H9B . 0.9800 ?
C9 H9C . 0.9800 ?
C10 H10A . 0.9800 ?
C10 H10B . 0.9800 ?
C10 H10C . 0.9800 ?
Cu2 O5 . 1.978(4) y
Cu2 N10 . 1.985(5) y
Cu2 N6 . 2.027(4) y
Cu2 N7 4_575 2.057(4) y
Cu2 O4 . 2.249(5) y
Cu2 O19 . 2.539(5) y
O4 H4A . 0.90(2) ?
O4 H4B . 0.86(2) ?
O5 C20 . 1.422(14) ?
O5 H5A . 0.9407 ?
O5 H5B . 0.8499 ?
O5 H5C . 0.8500 ?
N6 C14 . 1.333(7) ?
N6 C11 . 1.352(7) ?
N7 C13 . 1.327(7) ?
N7 C12 . 1.357(7) ?
N7 Cu2 4_576 2.057(4) ?
N8 C14 . 1.361(7) ?
N8 C15 . 1.369(7) ?
N8 H8 . 0.8800 ?
N9 C15 . 1.336(8) ?
N9 C16 . 1.350(8) ?
N10 C15 . 1.342(8) ?
N10 C18 . 1.379(7) ?
C11 C12 . 1.358(8) ?
C11 H11 . 0.9500 ?
C12 H12 . 0.9500 ?
C13 C14 . 1.405(7) ?
C13 H13 . 0.9500 ?
C16 C17 . 1.389(9) ?
C16 C19 . 1.485(9) ?
C17 C18 . 1.365(9) ?
C17 H17 . 0.9500 ?
C18 H18 . 0.9500 ?
C19 H19A . 0.9800 ?
C19 H19B . 0.9800 ?
C19 H19C . 0.9800 ?
C20 H5C . 0.7794 ?
C20 H20A . 0.9800 ?
C20 H20B . 0.9800 ?
C20 H20C . 0.9800 ?
Cl1 O6' . 1.36(2) ?
Cl1 O9' . 1.37(6) ?
Cl1 O8' . 1.39(4) ?
Cl1 O9 . 1.43(5) ?
Cl1 O6 . 1.45(2) ?
Cl1 O8 . 1.45(3) ?
Cl1 O7' . 1.47(3) ?
Cl1 O7 . 1.49(2) ?
Cl2 O11' . 1.334(18) ?
Cl2 O12' . 1.388(17) ?
Cl2 O13 . 1.40(3) ?
Cl2 O13' . 1.41(4) ?
Cl2 O10 . 1.428(16) ?
Cl2 O10' . 1.447(18) ?
Cl2 O12 . 1.476(13) ?
Cl2 O11 . 1.494(18) ?
Cl3 O15 . 1.408(5) ?
Cl3 O16 . 1.411(6) ?
Cl3 O14 . 1.412(6) ?
Cl3 O17 . 1.425(5) ?
Cl4 O21 . 1.43(2) ?
Cl4 O19 . 1.450(6) ?
Cl4 O20 . 1.456(6) ?
Cl4 O18 . 1.459(11) ?
Cl4' O19 . 1.365(7) ?
Cl4' O21' . 1.37(5) ?
Cl4' O18' . 1.405(12) ?
Cl4' O20 . 1.414(7) ?
O22 H22A . 0.9072 ?
O22 H22B . 0.8979 ?
O23 C21 . 1.511(9) ?
O23 H23 . 0.8400 ?
C21 H21A . 0.9800 ?
C21 H21B . 0.9800 ?
C21 H21C . 0.9800 ?
O23' C21' . 1.476(10) ?
O23' H23' . 0.8436 ?
C21' H21D . 0.9800 ?
C21' H21E . 0.9800 ?
C21' H21F . 0.9800 ?

loop_
_geom_hbond_atom_site_label_D
_geom_hbond_atom_site_label_H
_geom_hbond_atom_site_label_A
_geom_hbond_site_symmetry_A
_geom_hbond_distance_DH
_geom_hbond_distance_HA
_geom_hbond_distance_DA
_geom_hbond_angle_DHA
O1 H1A O20 3_566 0.840(19) 1.94(2) 2.779(6) 173(5)
O1 H1B O22 1_545 0.850(19) 1.79(3) 2.626(6) 166(7)
O2 H2A O7 . 0.85(2) 2.09(5) 2.84(3) 147(6)
O2 H2B O14 4_566 0.842(19) 2.04(3) 2.852(7) 161(6)
N3 H3B O16 . 0.88 2.07 2.874(8) 150.9
O3 H3 O12 4_576 0.84(2) 1.98(2) 2.812(13) 176(7)
O4 H4B O8 3_666 0.86(2) 2.01(5) 2.83(4) 160(8)
O4 H4A O24 . 0.90(2) 1.81(5) 2.57(2) 141(7)
O5 H5B O23 . 0.85 1.87 2.612(11) 145.1
N8 H8 O17 4_576 0.88 2.13 2.910(7) 147.9
O22 H22A O17 4_576 0.91 2.27 2.941(7) 130.4
O22 H22B N9 . 0.90 2.40 3.256(7) 158.4
O23 H23 O5 . 0.84 2.02 2.612(11) 126.8

loop_
_geom_torsion_atom_site_label_1
_geom_torsion_atom_site_label_2
_geom_torsion_atom_site_label_3
_geom_torsion_atom_site_label_4
_geom_torsion_site_symmetry_1
_geom_torsion
O1 Cu1 O3 C10 . 3.9(6)
N5 Cu1 O3 C10 . -176.9(6)
N1 Cu1 O3 C10 . 95.5(6)
N2 Cu1 O3 C10 4_566 -85.6(6)
O1 Cu1 N1 C4 . 146.4(4)
N5 Cu1 N1 C4 . -32.8(4)
O2 Cu1 N1 C4 . -123.1(4)
O3 Cu1 N1 C4 . 55.2(4)
O1 Cu1 N1 C1 . -30.3(4)
N5 Cu1 N1 C1 . 150.5(4)
O2 Cu1 N1 C1 . 60.2(4)
O3 Cu1 N1 C1 . -121.5(4)
N1 Cu1 N5 C5 . 40.5(4)
N2 Cu1 N5 C5 4_566 -137.2(4)
O2 Cu1 N5 C5 . 129.4(4)
O3 Cu1 N5 C5 . -47.6(4)
N1 Cu1 N5 C8 . -150.4(4)
N2 Cu1 N5 C8 4_566 32.0(4)
O2 Cu1 N5 C8 . -61.4(4)
O3 Cu1 N5 C8 . 121.6(4)
C4 N1 C1 C2 . -0.2(8)
Cu1 N1 C1 C2 . 176.7(4)
N1 C1 C2 N2 . -1.4(8)
C3 N2 C2 C1 . 0.4(8)
C2 N2 C3 C4 . 2.1(8)
Cu1 N2 C3 C4 4_565 -172.7(4)
C1 N1 C4 N3 . -175.4(5)
Cu1 N1 C4 N3 . 7.7(7)
C1 N1 C4 C3 . 2.6(7)
Cu1 N1 C4 C3 . -174.3(4)
C5 N3 C4 N1 . 28.6(8)
C5 N3 C4 C3 . -149.5(5)
N2 C3 C4 N1 . -3.7(8)
N2 C3 C4 N3 . 174.4(5)
C8 N5 C5 N4 . -11.9(8)
Cu1 N5 C5 N4 . 157.9(5)
C8 N5 C5 N3 . 167.6(5)
Cu1 N5 C5 N3 . -22.6(7)
C6 N4 C5 N5 . 5.7(9)
C6 N4 C5 N3 . -173.8(5)
C4 N3 C5 N5 . -20.6(8)
C4 N3 C5 N4 . 159.0(5)
C5 N4 C6 C7 . 4.4(8)
C5 N4 C6 C9 . -174.2(6)
N4 C6 C7 C8 . -7.2(9)
C9 C6 C7 C8 . 171.3(6)
C5 N5 C8 C7 . 8.2(7)
Cu1 N5 C8 C7 . -161.7(4)
C6 C7 C8 N5 . 0.6(8)
N6 Cu2 O5 C20 . 119.7(11)
N7 Cu2 O5 C20 4_575 -54.4(11)
O4 Cu2 O5 C20 . -148.2(11)
O19 Cu2 O5 C20 . 30.2(11)
O5 Cu2 N6 C14 . -141.1(5)
N10 Cu2 N6 C14 . 33.5(5)
O4 Cu2 N6 C14 . 127.2(5)
O19 Cu2 N6 C14 . -53.2(5)
O5 Cu2 N6 C11 . 38.8(5)
N10 Cu2 N6 C11 . -146.6(5)
O4 Cu2 N6 C11 . -52.8(5)
O19 Cu2 N6 C11 . 126.8(4)
N6 Cu2 N10 C15 . -42.9(4)
N7 Cu2 N10 C15 4_575 131.3(4)
O4 Cu2 N10 C15 . -134.8(4)
O19 Cu2 N10 C15 . 46.8(4)
N6 Cu2 N10 C18 . 148.9(5)
N7 Cu2 N10 C18 4_575 -37.0(5)
O4 Cu2 N10 C18 . 57.0(5)
O19 Cu2 N10 C18 . -121.5(4)
C14 N6 C11 C12 . 0.3(9)
Cu2 N6 C11 C12 . -179.7(4)
C13 N7 C12 C11 . -0.6(8)
Cu2 N7 C12 C11 4_576 -175.2(4)
N6 C11 C12 N7 . 1.0(9)
C12 N7 C13 C14 . -1.1(8)
Cu2 N7 C13 C14 4_576 173.7(4)
C11 N6 C14 N8 . 175.9(5)
Cu2 N6 C14 N8 . -4.1(8)
C11 N6 C14 C13 . -2.0(8)
Cu2 N6 C14 C13 . 178.0(4)
C15 N8 C14 N6 . -35.1(9)
C15 N8 C14 C13 . 142.9(6)
N7 C13 C14 N6 . 2.5(9)
N7 C13 C14 N8 . -175.5(5)
C16 N9 C15 N10 . -7.3(9)
C16 N9 C15 N8 . 171.7(5)
C18 N10 C15 N9 . 11.6(9)
Cu2 N10 C15 N9 . -157.5(5)
C18 N10 C15 N8 . -167.4(5)
Cu2 N10 C15 N8 . 23.5(7)
C14 N8 C15 N9 . -154.6(6)
C14 N8 C15 N10 . 24.5(9)
C15 N9 C16 C17 . -2.8(9)
C15 N9 C16 C19 . 176.6(6)
N9 C16 C17 C18 . 7.7(9)
C19 C16 C17 C18 . -171.7(6)
C16 C17 C18 N10 . -3.1(9)
C15 N10 C18 C17 . -5.8(8)
Cu2 N10 C18 C17 . 163.0(4)
O21' Cl4' O19 Cl4 . -44.8(16)
O18' Cl4' O19 Cl4 . -168.4(11)
O20 Cl4' O19 Cl4 . 74.4(8)
O21' Cl4' O19 Cu2 . -126.0(16)
O18' Cl4' O19 Cu2 . 110.5(8)
O20 Cl4' O19 Cu2 . -6.7(8)
O21 Cl4 O19 Cl4' . 67(3)
O20 Cl4 O19 Cl4' . -63.0(7)
O18 Cl4 O19 Cl4' . -174.4(11)
O21 Cl4 O19 Cu2 . -167(2)
O20 Cl4 O19 Cu2 . 62.6(5)
O18 Cl4 O19 Cu2 . -48.8(7)
O5 Cu2 O19 Cl4' . 72.3(6)
N10 Cu2 O19 Cl4' . -106.8(6)
N6 Cu2 O19 Cl4' . -19.2(6)
N7 Cu2 O19 Cl4' 4_575 161.3(6)
O5 Cu2 O19 Cl4 . 34.9(4)
N10 Cu2 O19 Cl4 . -144.2(4)
N6 Cu2 O19 Cl4 . -56.6(4)
N7 Cu2 O19 Cl4 4_575 123.9(4)
O19 Cl4' O20 Cl4 . -76.4(8)
O21' Cl4' O20 Cl4 . 47(2)
O18' Cl4' O20 Cl4 . 167.1(11)
O21 Cl4 O20 Cl4' . -70(2)
O19 Cl4 O20 Cl4' . 60.6(7)
O18 Cl4 O20 Cl4' . 171.0(11)
